data_7051021
loop_
_publ_author_name
'Santiago Uriel'
'Kamal Boubekeur'
'Patrick Batail'
'Jesus Orduna'
'Andr\'e Perrin'

_publ_section_title
;
 Inertness of the [Re6Se5Cl3]5+ cluster core to substitution by
 OH&#x2212; in organic solutions: synthesis, structural and liquid
 secondary ion mass spectroscopy characterization of K(H2O)2[Re6Se5Cl9]
 and (n-Bu4N)[Re6Se5Cl9] and the crystal structure of
 (n-Bu4N)2[Re6Se6Cl8]
;
_journal_issue 5
_journal_name_full 'New J. Chem.'
_journal_page_first 737
_journal_page_last 740
_journal_paper_doi 10.1039/b005231k
_journal_volume 25
_journal_year 2001
_chemical_formula_moiety '(C16 H36 N 1+)2, Re6 Se6 Cl8 2-'
_chemical_formula_structural '((C4H9)4N)2 (Re6Se6Cl8)'
_chemical_formula_sum 'C32 H72 Cl8 N2 Re6 Se6'
_chemical_formula_weight 2359.48
_chemical_name_common (nBu4N)2[Re6Se6Cl8]
_chemical_name_systematic
; 
bis-tetra-n-butylammonium hexa-\m~eq~3-seleno-di-\m~eq~3-chloro-
hexachloro-octahedro-hexarhenate(III) 
;
_space_group_IT_number 14
_symmetry_cell_setting monoclinic
_symmetry_space_group_name_Hall '-P 2yn'
_symmetry_space_group_name_H-M 'P 1 21/n 1'
_atom_sites_solution_hydrogens geom
_atom_sites_solution_primary direct
_atom_sites_solution_secondary difmap
_audit_creation_method SHELXL-97
_cell_angle_alpha 90.00
_cell_angle_beta 90.04(3)
_cell_angle_gamma 90.00
_cell_formula_units_Z 2
_cell_length_a 12.833(3)
_cell_length_b 11.588(2)
_cell_length_c 18.563(4)
_cell_measurement_reflns_used 25
_cell_measurement_temperature 293(2)
_cell_measurement_theta_max 11.1
_cell_measurement_theta_min 6.2
_cell_volume 2760.5(10)
_computing_cell_refinement 'CAD4 EXPRESS'
_computing_data_collection 'CAD4 EXPRESS'
_computing_data_reduction 'XCAD4 (Harms, 1993)'
_computing_molecular_graphics 'ORTEP (Johnson, 1976)'
_computing_publication_material 'SHELXL-93 (Sheldrick, 1993)'
_computing_structure_refinement 'SHELXL-93 (Sheldrick, 1993)'
_computing_structure_solution 'SHELXS-86 (Sheldrick, 1990)'
_diffrn_ambient_temperature 293(2)
_diffrn_measured_fraction_theta_full 0.949
_diffrn_measured_fraction_theta_max 0.949
_diffrn_measurement_device 'Enraf-Nonius CAD4'
_diffrn_measurement_method \w--2\q
_diffrn_radiation_monochromator graphite
_diffrn_radiation_source 'fine-focus sealed tube'
_diffrn_radiation_type MoK\a
_diffrn_radiation_wavelength 0.71073
_diffrn_reflns_av_R_equivalents 0.0240
_diffrn_reflns_av_sigmaI/netI 0.0528
_diffrn_reflns_limit_h_max 14
_diffrn_reflns_limit_h_min -14
_diffrn_reflns_limit_k_max 13
_diffrn_reflns_limit_k_min 0
_diffrn_reflns_limit_l_max 19
_diffrn_reflns_limit_l_min 0
_diffrn_reflns_number 4605
_diffrn_reflns_theta_full 24.97
_diffrn_reflns_theta_max 24.97
_diffrn_reflns_theta_min 1.93
_diffrn_standards_interval_time 60
_diffrn_standards_number 3
_exptl_absorpt_coefficient_mu 17.472
_exptl_absorpt_correction_T_max 0.2740
_exptl_absorpt_correction_T_min 0.2740
_exptl_absorpt_correction_type psi-scan
_exptl_absorpt_process_details 'SHELXTL (Sheldrick, 1995)'
_exptl_crystal_colour 'intense red'
_exptl_crystal_density_diffrn 2.839
_exptl_crystal_density_meas ?
_exptl_crystal_density_method .
_exptl_crystal_description octahedron
_exptl_crystal_F_000 2136
_exptl_crystal_size_max 0.11
_exptl_crystal_size_mid 0.10
_exptl_crystal_size_min 0.10
_refine_diff_density_max 2.069
_refine_diff_density_min -3.293
_refine_diff_density_rms 0.674
_refine_ls_extinction_method none
_refine_ls_goodness_of_fit_ref 1.201
_refine_ls_hydrogen_treatment constr
_refine_ls_matrix_type full
_refine_ls_number_parameters 252
_refine_ls_number_reflns 4605
_refine_ls_number_restraints 4
_refine_ls_restrained_S_all 1.201
_refine_ls_R_factor_all 0.1272
_refine_ls_R_factor_gt 0.0539
_refine_ls_shift/su_max 0.051
_refine_ls_shift/su_mean 0.003
_refine_ls_structure_factor_coef Fsqd
_refine_ls_weighting_details 'calc w=1/[\s^2^(Fo^2^)+(0.1000P)^2^+0.0000P] where P=(Fo^2^+2Fc^2^)/3'
_refine_ls_weighting_scheme calc
_refine_ls_wR_factor_gt 0.1588
_refine_ls_wR_factor_ref 0.1885
_reflns_number_gt 2657
_reflns_number_total 4605
_reflns_threshold_expression >2sigma(I)
_cod_data_source_file b005231k.txt
_cod_data_source_block tba2rese
_cod_depositor_comments
;
The following automatic conversions were performed:
'_atom_site_symetry_multiplicity' tag replaced with
'_atom_site_symmetry_multiplicity'.

Automatic conversion script
Id: cif_correct_tags 1440 2010-10-19 06:21:57Z saulius 
;
_cod_original_cell_volume 2760.3(10)
_cod_original_sg_symbol_H-M P2(1)/n
_cod_database_code 7051021

loop_
_symmetry_equiv_pos_as_xyz
'x, y, z'
'-x+1/2, y+1/2, -z+1/2'
'-x, -y, -z'
'x-1/2, -y-1/2, z-1/2'

loop_
_atom_site_label
_atom_site_type_symbol
_atom_site_fract_x
_atom_site_fract_y
_atom_site_fract_z
_atom_site_U_iso_or_equiv
_atom_site_adp_type
_atom_site_occupancy
_atom_site_symmetry_multiplicity
_atom_site_calc_flag
_atom_site_refinement_flags
_atom_site_disorder_assembly
_atom_site_disorder_group
Re1 Re 0.05161(6) 0.06382(7) 0.08351(4) 0.0370(3) Uani 1 1 d . . .
Re2 Re -0.13055(5) 0.05751(7) 0.02087(4) 0.0387(3) Uani 1 1 d . . .
Re3 Re -0.03170(6) -0.13413(7) 0.04904(4) 0.0380(3) Uani 1 1 d . . .
Se1 Se -0.04557(19) 0.2450(2) 0.05243(13) 0.0510(10) Uani 0.854(17) 1 d P . .
Se2 Se 0.14473(16) -0.1233(2) 0.10622(12) 0.0438(9) Uani 0.828(16) 1 d P . .
Se3 Se 0.20423(18) 0.1352(2) 0.01352(14) 0.0517(11) Uani 0.722(17) 1 d P . .
Se4 Se -0.1048(2) -0.0094(3) 0.14725(14) 0.0503(12) Uani 0.520(17) 1 d P . .
Cl1 Cl -0.04557(19) 0.2450(2) 0.05243(13) 0.0510(10) Uani 0.14(2) 1 d P . .
Cl2 Cl 0.14473(16) -0.1233(2) 0.10622(12) 0.0438(9) Uani 0.17(2) 1 d P . .
Cl3 Cl 0.20423(18) 0.1352(2) 0.01352(14) 0.0517(11) Uani 0.28(2) 1 d P . .
Cl4 Cl -0.1048(2) -0.0094(3) 0.14725(14) 0.0503(12) Uani 0.48(2) 1 d P . .
Cl10 Cl 0.1171(5) 0.1427(5) 0.1928(3) 0.0612(16) Uani 1 1 d . . .
Cl20 Cl -0.3009(4) 0.1259(7) 0.0486(3) 0.073(2) Uani 1 1 d . . .
Cl30 Cl -0.0776(5) -0.3031(6) 0.1142(3) 0.0686(17) Uani 1 1 d . . .
N1 N 0.0265(14) 0.4710(18) 0.2915(9) 0.059(5) Uani 1 1 d . . .
C1 C 0.1338(18) 0.453(2) 0.2567(14) 0.072(7) Uani 1 1 d . . .
H1A H 0.1872 0.4701 0.2921 0.086 Uiso 1 1 calc R . .
H1B H 0.1408 0.3718 0.2439 0.086 Uiso 1 1 calc R . .
C2 C 0.154(2) 0.528(3) 0.1872(15) 0.094(10) Uani 1 1 d . . .
H2A H 0.0920 0.5723 0.1769 0.113 Uiso 1 1 calc R . .
H2B H 0.2098 0.5823 0.1978 0.113 Uiso 1 1 calc R . .
C3 C 0.182(4) 0.465(3) 0.1249(17) 0.20(3) Uani 1 1 d . . .
H3A H 0.1251 0.4113 0.1166 0.237 Uiso 1 1 calc R . .
H3B H 0.2416 0.4185 0.1383 0.237 Uiso 1 1 calc R . .
C4 C 0.206(3) 0.512(3) 0.0572(16) 0.125(14) Uani 1 1 d . . .
H4A H 0.2162 0.4509 0.0231 0.188 Uiso 1 1 calc R . .
H4B H 0.2683 0.5574 0.0608 0.188 Uiso 1 1 calc R . .
H4C H 0.1494 0.5603 0.0414 0.188 Uiso 1 1 calc R . .
C5 C -0.0528(16) 0.429(3) 0.2407(13) 0.074(8) Uani 1 1 d . . .
H5A H -0.0492 0.4775 0.1980 0.089 Uiso 1 1 calc R . .
H5B H -0.0333 0.3519 0.2262 0.089 Uiso 1 1 calc R . .
C6 C -0.1605(16) 0.426(4) 0.2636(18) 0.126(16) Uani 1 1 d . . .
H6A H -0.1905 0.5025 0.2590 0.151 Uiso 1 1 calc R . .
H6B H -0.1633 0.4044 0.3141 0.151 Uiso 1 1 calc R . .
C7 C -0.232(3) 0.332(6) 0.2151(18) 0.20(4) Uani 1 1 d . . .
H7A H -0.1929 0.2660 0.1974 0.241 Uiso 1 1 calc R . .
H7B H -0.2957 0.3071 0.2389 0.241 Uiso 1 1 calc R . .
C8 C -0.247(4) 0.418(5) 0.164(3) 0.22(4) Uani 1 1 d . . .
H8A H -0.2891 0.3887 0.1253 0.337 Uiso 1 1 calc R . .
H8B H -0.1809 0.4425 0.1457 0.337 Uiso 1 1 calc R . .
H8C H -0.2819 0.4823 0.1860 0.337 Uiso 1 1 calc R . .
C9 C 0.005(2) 0.596(2) 0.3054(11) 0.072(8) Uani 1 1 d . . .
H9A H 0.0018 0.6348 0.2591 0.086 Uiso 1 1 calc R . .
H9B H -0.0633 0.6018 0.3271 0.086 Uiso 1 1 calc R . .
C10 C 0.0809(19) 0.663(2) 0.3527(14) 0.075(8) Uani 1 1 d . . .
H10A H 0.1498 0.6609 0.3312 0.090 Uiso 1 1 calc R . .
H10B H 0.0850 0.6264 0.3997 0.090 Uiso 1 1 calc R . .
C11 C 0.045(2) 0.790(3) 0.3611(14) 0.083(8) Uani 1 1 d . . .
H11A H -0.0261 0.7897 0.3796 0.099 Uiso 1 1 calc R . .
H11B H 0.0885 0.8270 0.3966 0.099 Uiso 1 1 calc R . .
C12 C 0.047(3) 0.857(3) 0.2951(17) 0.123(13) Uani 1 1 d . . .
H12A H 0.0253 0.9349 0.3052 0.185 Uiso 1 1 calc R . .
H12B H 0.0006 0.8237 0.2603 0.185 Uiso 1 1 calc R . .
H12C H 0.1166 0.8581 0.2761 0.185 Uiso 1 1 calc R . .
C13 C 0.023(2) 0.412(3) 0.3633(13) 0.093(10) Uani 1 1 d . . .
H13A H -0.0425 0.4307 0.3862 0.111 Uiso 1 1 calc R . .
H13B H 0.0783 0.4443 0.3931 0.111 Uiso 1 1 calc R . .
C14 C 0.036(3) 0.279(3) 0.3615(18) 0.112(12) Uani 1 1 d . . .
H14A H -0.0018 0.2485 0.3204 0.135 Uiso 1 1 calc R . .
H14B H 0.1088 0.2599 0.3560 0.135 Uiso 1 1 calc R . .
C15 C -0.006(4) 0.225(3) 0.4300(14) 0.138(16) Uani 1 1 d . . .
H15A H 0.0489 0.2305 0.4659 0.165 Uiso 1 1 calc R . .
H15B H -0.0628 0.2733 0.4467 0.165 Uiso 1 1 calc R . .
C16 C -0.036(5) 0.130(4) 0.430(2) 0.24(4) Uani 1 1 d . . .
H16A H -0.0575 0.1089 0.4779 0.367 Uiso 1 1 calc R . .
H16B H 0.0194 0.0792 0.4150 0.367 Uiso 1 1 calc R . .
H16C H -0.0936 0.1225 0.3977 0.367 Uiso 1 1 calc R . .

loop_
_atom_site_aniso_label
_atom_site_aniso_U_11
_atom_site_aniso_U_22
_atom_site_aniso_U_33
_atom_site_aniso_U_23
_atom_site_aniso_U_13
_atom_site_aniso_U_12
Re1 0.0390(4) 0.0433(5) 0.0287(4) 0.0014(3) -0.0034(3) 0.0000(3)
Re2 0.0331(4) 0.0509(6) 0.0320(5) 0.0038(4) 0.0013(3) 0.0052(4)
Re3 0.0388(4) 0.0432(5) 0.0321(5) 0.0064(3) -0.0017(3) -0.0026(4)
Se1 0.0649(17) 0.0457(16) 0.0424(15) -0.0046(11) -0.0061(11) 0.0123(12)
Se2 0.0418(14) 0.0517(17) 0.0380(15) 0.0057(10) -0.0084(10) 0.0050(10)
Se3 0.0395(15) 0.065(2) 0.0505(18) 0.0098(13) -0.0072(11) -0.0141(12)
Se4 0.0488(18) 0.070(2) 0.0315(17) 0.0062(15) 0.0087(12) 0.0084(16)
Cl1 0.0649(17) 0.0457(16) 0.0424(15) -0.0046(11) -0.0061(11) 0.0123(12)
Cl2 0.0418(14) 0.0517(17) 0.0380(15) 0.0057(10) -0.0084(10) 0.0050(10)
Cl3 0.0395(15) 0.065(2) 0.0505(18) 0.0098(13) -0.0072(11) -0.0141(12)
Cl4 0.0488(18) 0.070(2) 0.0315(17) 0.0062(15) 0.0087(12) 0.0084(16)
Cl10 0.082(4) 0.062(4) 0.040(3) -0.009(3) -0.021(3) 0.005(3)
Cl20 0.047(3) 0.110(6) 0.063(4) 0.006(4) 0.011(3) 0.026(3)
Cl30 0.086(4) 0.059(4) 0.061(4) 0.027(3) -0.005(3) -0.024(3)
N1 0.051(10) 0.087(15) 0.040(10) -0.010(10) 0.007(8) 0.004(10)
C1 0.065(15) 0.076(19) 0.075(17) 0.016(15) -0.016(13) 0.017(14)
C2 0.053(15) 0.14(3) 0.09(2) 0.02(2) 0.021(14) -0.003(17)
C3 0.37(7) 0.15(4) 0.07(2) 0.03(2) 0.07(3) 0.17(5)
C4 0.17(3) 0.12(3) 0.09(2) 0.02(2) 0.06(2) 0.03(3)
C5 0.049(13) 0.11(2) 0.061(16) 0.002(16) -0.001(12) -0.012(14)
C6 0.024(12) 0.24(5) 0.11(3) -0.07(3) -0.005(13) 0.009(19)
C7 0.07(2) 0.47(12) 0.05(2) -0.06(4) -0.011(18) 0.03(4)
C8 0.13(4) 0.26(8) 0.29(8) -0.20(7) -0.04(5) 0.02(4)
C9 0.101(19) 0.092(19) 0.023(11) -0.024(12) -0.006(12) 0.045(16)
C10 0.070(16) 0.09(2) 0.067(17) -0.028(15) -0.028(13) 0.012(14)
C11 0.11(2) 0.09(2) 0.054(16) 0.000(15) 0.002(15) -0.011(18)
C12 0.15(3) 0.12(3) 0.10(3) 0.03(2) 0.00(2) 0.01(3)
C13 0.08(2) 0.15(3) 0.048(16) 0.006(18) -0.007(14) -0.01(2)
C14 0.16(3) 0.08(2) 0.10(3) -0.01(2) -0.02(2) 0.01(2)
C15 0.28(5) 0.11(3) 0.024(15) 0.008(17) -0.01(2) -0.02(3)
C16 0.50(10) 0.11(4) 0.12(4) -0.01(3) 0.09(5) -0.14(6)

loop_
_atom_type_symbol
_atom_type_description
_atom_type_scat_dispersion_real
_atom_type_scat_dispersion_imag
_atom_type_scat_source
C C 0.0033 0.0016 'International Tables Vol C Tables 4.2.6.8 and 6.1.1.4'
H H 0.0000 0.0000 'International Tables Vol C Tables 4.2.6.8 and 6.1.1.4'
N N 0.0061 0.0033 'International Tables Vol C Tables 4.2.6.8 and 6.1.1.4'
Cl Cl 0.1484 0.1585 'International Tables Vol C Tables 4.2.6.8 and 6.1.1.4'
Se Se -0.0929 2.2259 'International Tables Vol C Tables 4.2.6.8 and 6.1.1.4'
Re Re -1.0185 7.2310 'International Tables Vol C Tables 4.2.6.8 and 6.1.1.4'

loop_
_geom_angle_atom_site_label_1
_geom_angle_atom_site_label_2
_geom_angle_atom_site_label_3
_geom_angle
_geom_angle_site_symmetry_1
_geom_angle_site_symmetry_3
_geom_angle_publ_flag
Cl10 Re1 Se4 90.57(17) . . ?
Cl10 Re1 Se3 92.29(17) . . ?
Se4 Re1 Se3 177.07(9) . . ?
Cl10 Re1 Se1 92.84(16) . . ?
Se4 Re1 Se1 89.63(10) . . ?
Se3 Re1 Se1 89.60(9) . . ?
Cl10 Re1 Se2 91.21(15) . . ?
Se4 Re1 Se2 90.55(9) . . ?
Se3 Re1 Se2 90.01(9) . . ?
Se1 Re1 Se2 175.94(8) . . ?
Cl10 Re1 Re2 134.93(15) . 3 ?
Se4 Re1 Re2 119.10(8) . 3 ?
Se3 Re1 Re2 58.96(7) . 3 ?
Se1 Re1 Re2 118.36(6) . 3 ?
Se2 Re1 Re2 58.17(6) . 3 ?
Cl10 Re1 Re3 136.06(16) . 3 ?
Se4 Re1 Re3 118.61(7) . 3 ?
Se3 Re1 Re3 58.68(6) . 3 ?
Se1 Re1 Re3 58.17(6) . 3 ?
Se2 Re1 Re3 118.37(6) . 3 ?
Re2 Re1 Re3 60.21(3) 3 3 ?
Cl10 Re1 Re3 133.74(16) . . ?
Se4 Re1 Re3 58.99(8) . . ?
Se3 Re1 Re3 119.07(8) . . ?
Se1 Re1 Re3 118.39(7) . . ?
Se2 Re1 Re3 58.48(6) . . ?
Re2 Re1 Re3 60.12(3) 3 . ?
Re3 Re1 Re3 90.20(4) 3 . ?
Cl20 Re2 Cl2 92.07(17) . 3 ?
Cl20 Re2 Se2 92.07(17) . 3 ?
Cl2 Re2 Se2 0.00(11) 3 3 ?
Cl20 Re2 Se4 91.23(17) . . ?
Cl2 Re2 Se4 176.56(8) 3 . ?
Se2 Re2 Se4 176.56(8) 3 . ?
Cl20 Re2 Se1 93.5(2) . . ?
Cl2 Re2 Se1 89.28(8) 3 . ?
Se2 Re2 Se1 89.28(8) 3 . ?
Se4 Re2 Se1 89.56(10) . . ?
Cl20 Re2 Cl3 90.3(2) . 3 ?
Cl2 Re2 Cl3 90.25(8) 3 3 ?
Se2 Re2 Cl3 90.25(8) 3 3 ?
Se4 Re2 Cl3 90.70(10) . 3 ?
Se1 Re2 Cl3 176.21(8) . 3 ?
Cl20 Re2 Se3 90.3(2) . 3 ?
Cl2 Re2 Se3 90.25(8) 3 3 ?
Se2 Re2 Se3 90.25(8) 3 3 ?
Se4 Re2 Se3 90.70(10) . 3 ?
Se1 Re2 Se3 176.21(8) . 3 ?
Cl3 Re2 Se3 0.00(16) 3 3 ?
Cl20 Re2 Re1 134.34(17) . 3 ?
Cl2 Re2 Re1 59.13(6) 3 3 ?
Se2 Re2 Re1 59.13(6) 3 3 ?
Se4 Re2 Re1 118.80(8) . 3 ?
Se1 Re2 Re1 118.32(6) . 3 ?
Cl3 Re2 Re1 58.38(7) 3 3 ?
Se3 Re2 Re1 58.38(7) 3 3 ?
Cl20 Re2 Re3 136.61(18) . 3 ?
Cl2 Re2 Re3 58.78(6) 3 3 ?
Se2 Re2 Re3 58.78(6) 3 3 ?
Se4 Re2 Re3 117.94(8) . 3 ?
Se1 Re2 Re3 58.19(6) . 3 ?
Cl3 Re2 Re3 118.50(7) 3 3 ?
Se3 Re2 Re3 118.50(7) 3 3 ?
Re1 Re2 Re3 60.13(3) 3 3 ?
Cl20 Re2 Re3 133.31(18) . . ?
Cl2 Re2 Re3 119.10(7) 3 . ?
Se2 Re2 Re3 119.10(7) 3 . ?
Se4 Re2 Re3 58.85(8) . . ?
Se1 Re2 Re3 118.71(6) . . ?
Cl3 Re2 Re3 58.42(7) 3 . ?
Se3 Re2 Re3 58.42(7) 3 . ?
Re1 Re2 Re3 59.98(3) 3 . ?
Re3 Re2 Re3 90.07(3) 3 . ?
Cl30 Re3 Cl1 93.39(18) . 3 ?
Cl30 Re3 Se1 93.39(18) . 3 ?
Cl1 Re3 Se1 0.00(15) 3 3 ?
Cl30 Re3 Cl3 90.71(16) . 3 ?
Cl1 Re3 Cl3 89.94(9) 3 3 ?
Se1 Re3 Cl3 89.94(9) 3 3 ?
Cl30 Re3 Se3 90.71(16) . 3 ?
Cl1 Re3 Se3 89.94(9) 3 3 ?
Se1 Re3 Se3 89.94(9) 3 3 ?
Cl3 Re3 Se3 0.00(11) 3 3 ?
Cl30 Re3 Se2 92.87(16) . . ?
Cl1 Re3 Se2 89.20(8) 3 . ?
Se1 Re3 Se2 89.20(8) 3 . ?
Cl3 Re3 Se2 176.36(9) 3 . ?
Se3 Re3 Se2 176.36(9) 3 . ?
Cl30 Re3 Se4 90.68(19) . . ?
Cl1 Re3 Se4 175.90(10) 3 . ?
Se1 Re3 Se4 175.90(10) 3 . ?
Cl3 Re3 Se4 90.51(10) 3 . ?
Se3 Re3 Se4 90.51(10) 3 . ?
Se2 Re3 Se4 90.09(9) . . ?
Cl30 Re3 Re1 135.60(16) . 3 ?
Cl1 Re3 Re1 58.99(6) 3 3 ?
Se1 Re3 Re1 58.99(6) 3 3 ?
Cl3 Re3 Re1 58.42(7) 3 3 ?
Se3 Re3 Re1 58.42(7) 3 3 ?
Se2 Re3 Re1 118.23(7) . 3 ?
Se4 Re3 Re1 118.02(8) . 3 ?
Cl30 Re3 Re2 137.03(17) . 3 ?
Cl1 Re3 Re2 58.69(7) 3 3 ?
Se1 Re3 Re2 58.69(7) 3 3 ?
Cl3 Re3 Re2 118.52(7) 3 3 ?
Se3 Re3 Re2 118.52(7) 3 3 ?
Se2 Re3 Re2 58.14(6) . 3 ?
Se4 Re3 Re2 117.66(8) . 3 ?
Re1 Re3 Re2 60.10(3) 3 3 ?
Cl30 Re3 Re2 133.04(17) . . ?
Cl1 Re3 Re2 118.79(6) 3 . ?
Se1 Re3 Re2 118.79(6) 3 . ?
Cl3 Re3 Re2 58.74(7) 3 . ?
Se3 Re3 Re2 58.74(7) 3 . ?
Se2 Re3 Re2 118.79(7) . . ?
Se4 Re3 Re2 58.23(7) . . ?
Re1 Re3 Re2 59.81(3) 3 . ?
Re2 Re3 Re2 89.93(3) 3 . ?
Re3 Se1 Re2 63.12(6) 3 . ?
Re3 Se1 Re1 62.84(6) 3 . ?
Re2 Se1 Re1 62.84(7) . . ?
Re2 Se2 Re3 63.09(6) 3 . ?
Re2 Se2 Re1 62.70(6) 3 . ?
Re3 Se2 Re1 62.74(5) . . ?
Re1 Se3 Re3 62.90(6) . 3 ?
Re1 Se3 Re2 62.66(6) . 3 ?
Re3 Se3 Re2 62.84(6) 3 3 ?
Re1 Se4 Re2 63.35(7) . . ?
Re1 Se4 Re3 63.09(7) . . ?
Re2 Se4 Re3 62.92(7) . . ?
C5 N1 C13 114(2) . . ?
C5 N1 C9 108(2) . . ?
C13 N1 C9 106(2) . . ?
C5 N1 C1 107.8(17) . . ?
C13 N1 C1 109.7(19) . . ?
C9 N1 C1 111.8(19) . . ?
C2 C1 N1 114.6(18) . . ?
C3 C2 C1 115(3) . . ?
C2 C3 C4 126(4) . . ?
C6 C5 N1 119(2) . . ?
C5 C6 C7 112(3) . . ?
C8 C7 C6 88(5) . . ?
C10 C9 N1 118(2) . . ?
C9 C10 C11 110(2) . . ?
C12 C11 C10 115(2) . . ?
N1 C13 C14 115(2) . . ?
C15 C14 C13 111(3) . . ?
C16 C15 C14 121(4) . . ?

loop_
_geom_bond_atom_site_label_1
_geom_bond_atom_site_label_2
_geom_bond_distance
_geom_bond_site_symmetry_2
_geom_bond_publ_flag
Re1 Cl10 2.379(5) . ?
Re1 Se4 2.480(3) . ?
Re1 Se3 2.492(3) . ?
Re1 Se1 2.509(3) . ?
Re1 Se2 2.511(2) . ?
Re1 Re2 2.5999(12) 3 ?
Re1 Re3 2.6043(11) 3 ?
Re1 Re3 2.6101(12) . ?
Re2 Cl20 2.382(5) . ?
Re2 Cl2 2.486(2) 3 ?
Re2 Se2 2.486(2) 3 ?
Re2 Se4 2.492(3) . ?
Re2 Se1 2.500(3) . ?
Re2 Cl3 2.508(3) 3 ?
Re2 Se3 2.508(3) 3 ?
Re2 Re1 2.5999(12) 3 ?
Re2 Re3 2.6099(12) 3 ?
Re2 Re3 2.6102(12) . ?
Re3 Cl30 2.376(5) . ?
Re3 Cl1 2.487(3) 3 ?
Re3 Se1 2.487(3) 3 ?
Re3 Cl3 2.499(3) 3 ?
Re3 Se3 2.499(3) 3 ?
Re3 Se2 2.503(2) . ?
Re3 Se4 2.509(3) . ?
Re3 Re1 2.6043(11) 3 ?
Re3 Re2 2.6099(12) 3 ?
Se1 Re3 2.487(3) 3 ?
Se2 Re2 2.486(2) 3 ?
Se3 Re3 2.499(3) 3 ?
Se3 Re2 2.508(3) 3 ?
N1 C5 1.47(3) . ?
N1 C13 1.50(3) . ?
N1 C9 1.50(3) . ?
N1 C1 1.54(3) . ?
C1 C2 1.58(4) . ?
C2 C3 1.41(4) . ?
C3 C4 1.40(4) . ?
C5 C6 1.45(3) . ?
C6 C7 1.69(6) . ?
C7 C8 1.39(8) . ?
C9 C10 1.52(3) . ?
C10 C11 1.55(4) . ?
C11 C12 1.46(3) . ?
C13 C14 1.55(4) . ?
C14 C15 1.52(4) . ?
C15 C16 1.17(5) . ?
